data_1553358
loop_
_publ_author_name
'Fitch, Richard W.'
'Snider, Barry B.'
'Zhou, Quan'
'Foxman, Bruce M.'
'Pandya, Anshul A.'
'Yakel, Jerrel L.'
'Olson, Thao T.'
'Al-Muhtasib, Nour'
'Xiao, Yingxian'
'Welch, Kevin D.'
'Panter, Kip E.'

_publ_section_title
;
 Absolute Configuration and Pharmacology of the Poison Frog Alkaloid
 Phantasmidine.
;
_journal_issue 4
_journal_name_full 'Journal of natural products'
_journal_page_first 1029
_journal_page_last 1035
_journal_paper_doi 10.1021/acs.jnatprod.8b00062
_journal_volume 81
_journal_year 2018
_chemical_absolute_configuration ad
_chemical_formula_moiety 'C15 H19 Cl1 N2 O6'
_chemical_formula_sum 'C15 H19 Cl N2 O6'
_chemical_formula_weight 358.78
_space_group_IT_number 19
_space_group_name_Hall 'P 2ac 2ab'
_space_group_name_H-M_alt 'P 21 21 21'
_symmetry_cell_setting orthorhombic
_symmetry_space_group_name_Hall 'P 2ac 2ab'
_symmetry_space_group_name_H-M 'P 21 21 21'
_atom_sites_solution_hydrogens difmap
_atom_sites_solution_primary other
_audit_creation_date 2017-07-04
_audit_creation_method CRYSTALS_ver_14.61_build_6236
_cell_angle_alpha 90
_cell_angle_beta 90
_cell_angle_gamma 90
_cell_formula_units_Z 4
_cell_length_a 7.1002(9)
_cell_length_b 12.6795(15)
_cell_length_c 18.118(2)
_cell_measurement_reflns_used 2834
_cell_measurement_temperature 120
_cell_measurement_theta_max 26
_cell_measurement_theta_min 3
_cell_volume 1631.1(3)
_computing_cell_refinement 'Apex2 (Bruker AXS, 2006)'
_computing_data_collection 'Apex2 (Bruker AXS, 2006)'
_computing_data_reduction 'Apex2 (Bruker AXS, 2006)'
_computing_molecular_graphics 'CAMERON (Watkin et al., 1996)'
_computing_publication_material 'CRYSTALS (Betteridge et al., 2003)'
_computing_structure_refinement 'CRYSTALS (Betteridge et al., 2003)'
_computing_structure_solution 'Superflip (Palatinus & Chapuis, 2007)'
_diffrn_ambient_temperature 120
_diffrn_measured_fraction_theta_full 1.000
_diffrn_measured_fraction_theta_max 1.000
_diffrn_measurement_device Area
_diffrn_measurement_device_type 'Bruker Kappa Apex2'
_diffrn_measurement_method '\f & \w scans'
_diffrn_radiation_monochromator graphite
_diffrn_radiation_type 'Mo K\a'
_diffrn_radiation_wavelength 0.71073
_diffrn_reflns_av_R_equivalents 0.036
_diffrn_reflns_limit_h_max 7
_diffrn_reflns_limit_h_min -9
_diffrn_reflns_limit_k_max 11
_diffrn_reflns_limit_k_min -16
_diffrn_reflns_limit_l_max 9
_diffrn_reflns_limit_l_min -23
_diffrn_reflns_number 10109
_diffrn_reflns_theta_full 27.023
_diffrn_reflns_theta_max 27.023
_diffrn_reflns_theta_min 1.960
_diffrn_standards_number 0
_exptl_absorpt_coefficient_mu 0.269
_exptl_absorpt_correction_T_max 0.98
_exptl_absorpt_correction_T_min 0.97
_exptl_absorpt_correction_type numerical
_exptl_absorpt_process_details
; 
 Analytical Absorption (De Meulenaer & Tompa, 1965) 
;
_exptl_crystal_colour colourless
_exptl_crystal_density_diffrn 1.461
_exptl_crystal_density_method 'not measured'
_exptl_crystal_description 'acicular fragment'
_exptl_crystal_F_000 752
_exptl_crystal_size_max 0.460
_exptl_crystal_size_mid 0.100
_exptl_crystal_size_min 0.090
_refine_diff_density_max 0.27
_refine_diff_density_min -0.41
_refine_ls_abs_structure_details 'Flack (1983), 1432 Friedel-pairs'
_refine_ls_abs_structure_Flack 0.00(8)
_refine_ls_extinction_method None
_refine_ls_goodness_of_fit_ref 1.0003
_refine_ls_hydrogen_treatment mixed
_refine_ls_matrix_type full
_refine_ls_number_parameters 294
_refine_ls_number_reflns 3490
_refine_ls_number_restraints 1
_refine_ls_R_factor_all 0.0487
_refine_ls_R_factor_gt 0.0392
_refine_ls_shift/su_max 0.0109110
_refine_ls_shift/su_mean 0.0006422
_refine_ls_structure_factor_coef Fsqd
_refine_ls_weighting_details
;
 Method= Modified Sheldrick 
 w=1/[\s^2^(F^2^) + ( 0.03P)^2^ + 0.91P] 
 ,where P=(max(Fo^2^,0) + 2Fc^2^)/3 
;
_refine_ls_weighting_scheme calc
_refine_ls_wR_factor_all 0.0788
_refine_ls_wR_factor_gt 0.0741
_refine_ls_wR_factor_ref 0.0788
_reflns_limit_h_max 9
_reflns_limit_h_min -9
_reflns_limit_k_max 16
_reflns_limit_k_min 0
_reflns_limit_l_max 23
_reflns_limit_l_min 0
_reflns_number_gt 3026
_reflns_number_total 3490
_reflns_threshold_expression I>2.0\s(I)
_oxford_diffrn_Wilson_B_factor 0.00
_oxford_diffrn_Wilson_scale 0.00
_oxford_refine_ls_r_factor_ref 0.0487
_oxford_refine_ls_scale 0.15036(6)
_oxford_reflns_number_all 3490
_oxford_reflns_threshold_expression_ref I>-10.0\s(I)
_oxford_structure_analysis_title 'ALK_I_176_0m in P2(1)2(1)2(1)'
_cod_data_source_file np8b00062_si_002.cif
_cod_data_source_block alk_I_176
_cod_depositor_comments
;
The following automatic conversions were performed:

data item '_atom_sites_solution_primary' value 'Other' was changed to
'other' in accordance with the
/home/saulius/struct/COD-crude-data/automatic-downloads/DataCite-retrospective/ACS/depositions/lib/dictionaries/cif_core.dic
dictionary named 'cif_core.dic' version 2.4.2 last updated on
2011-04-26.

Automatic conversion script
Id: cif_fix_values 6909 2019-04-08 15:41:33Z antanas 
;
_cod_original_cell_volume 1631.1(4)
_cod_original_sg_symbol_H-M 'P 21 21 21 '
_cod_original_formula_sum 'C15 H19 Cl1 N2 O6'
_cod_database_code 1553358

loop_
_symmetry_equiv_pos_as_xyz
x,y,z
x+1/2,-y+1/2,-z
-x,y+1/2,-z+1/2
-x+1/2,-y,z+1/2

loop_
_atom_site_label
_atom_site_type_symbol
_atom_site_fract_x
_atom_site_fract_y
_atom_site_fract_z
_atom_site_U_iso_or_equiv
_atom_site_occupancy
_atom_site_adp_type
_atom_site_refinement_flags_adp
Cl1 Cl 0.18169(12) 0.31698(6) 0.54899(4) 0.0499 1.0000 Uani .
O1 O 0.0095(2) 0.62664(13) 0.50700(9) 0.0229 1.0000 Uani .
O2 O 0.0259(2) 0.53858(13) 0.40062(8) 0.0205 1.0000 Uani U
O3 O 0.3786(2) 0.62363(13) 0.52810(8) 0.0187 1.0000 Uani .
O4 O 0.3296(2) 0.74651(12) 0.39576(9) 0.0177 1.0000 Uani .
O5 O 0.6770(2) 0.54224(11) 0.39796(9) 0.0189 1.0000 Uani .
O6 O 0.6983(2) 0.71673(12) 0.38216(9) 0.0216 1.0000 Uani .
C1 C 0.0992(3) 0.58397(16) 0.45850(12) 0.0146 1.0000 Uani .
C2 C 0.3129(3) 0.58083(17) 0.46135(11) 0.0144 1.0000 Uani .
C3 C 0.3935(3) 0.64097(17) 0.39561(12) 0.0145 1.0000 Uani .
C4 C 0.6090(3) 0.63426(17) 0.39246(11) 0.0153 1.0000 Uani .
C5 C 0.0119(4) 0.38584(18) 0.60019(14) 0.0279 1.0000 Uani .
C6 C -0.1506(4) 0.41775(18) 0.56608(14) 0.0278 1.0000 Uani .
C7 C -0.2796(3) 0.47350(17) 0.60771(13) 0.0222 1.0000 Uani .
C8 C -0.2411(3) 0.49450(17) 0.68109(12) 0.0166 1.0000 Uani .
C9 C -0.0701(3) 0.4589(2) 0.70832(14) 0.0226 1.0000 Uani .
C10 C -0.3725(3) 0.55022(17) 0.73429(12) 0.0165 1.0000 Uani .
C11 C -0.2813(4) 0.64856(19) 0.77238(13) 0.0210 1.0000 Uani .
C12 C -0.4251(3) 0.73533(18) 0.75919(13) 0.0200 1.0000 Uani .
C13 C -0.6041(4) 0.7145(2) 0.80341(13) 0.0249 1.0000 Uani .
C14 C -0.6937(3) 0.62079(19) 0.76209(13) 0.0221 1.0000 Uani .
C15 C -0.5523(3) 0.59693(17) 0.70108(13) 0.0174 1.0000 Uani .
N2 N -0.4887(3) 0.70700(14) 0.68218(10) 0.0157 1.0000 Uani .
N6 N 0.0581(3) 0.40486(16) 0.66950(12) 0.0282 1.0000 Uani .
H2 H -0.124(4) 0.540(2) 0.4038(17) 0.050(7) 1.0000 Uiso U
H3 H 0.313(4) 0.667(2) 0.5426(16) 0.038(9) 1.0000 Uiso .
H4 H 0.390(4) 0.778(2) 0.4241(14) 0.033(8) 1.0000 Uiso .
H21 H 0.351(3) 0.5070(17) 0.4576(11) 0.008(5) 1.0000 Uiso .
H22 H -0.593(4) 0.750(2) 0.6627(14) 0.028(7) 1.0000 Uiso .
H23 H -0.395(4) 0.711(2) 0.6485(14) 0.028(7) 1.0000 Uiso .
H31 H 0.345(3) 0.6083(17) 0.3505(12) 0.016(6) 1.0000 Uiso .
H61 H -0.177(4) 0.4037(19) 0.5160(14) 0.024(7) 1.0000 Uiso .
H71 H -0.388(4) 0.496(2) 0.5841(13) 0.026(7) 1.0000 Uiso .
H91 H -0.040(3) 0.4657(18) 0.7600(15) 0.021(6) 1.0000 Uiso .
H101 H -0.410(3) 0.5016(18) 0.7723(12) 0.011(5) 1.0000 Uiso .
H111 H -0.261(4) 0.640(2) 0.8272(15) 0.041(8) 1.0000 Uiso .
H112 H -0.165(4) 0.6656(17) 0.7487(13) 0.019(6) 1.0000 Uiso .
H121 H -0.375(3) 0.8068(18) 0.7610(12) 0.015(6) 1.0000 Uiso .
H131 H -0.686(4) 0.774(2) 0.8048(14) 0.034(7) 1.0000 Uiso .
H132 H -0.573(4) 0.701(2) 0.8559(14) 0.029(7) 1.0000 Uiso .
H141 H -0.715(4) 0.561(2) 0.7947(13) 0.025(7) 1.0000 Uiso .
H142 H -0.815(4) 0.6418(18) 0.7392(13) 0.023(6) 1.0000 Uiso .
H151 H -0.606(3) 0.5610(18) 0.6606(13) 0.020(6) 1.0000 Uiso .

loop_
_atom_site_aniso_label
_atom_site_aniso_U_11
_atom_site_aniso_U_22
_atom_site_aniso_U_33
_atom_site_aniso_U_23
_atom_site_aniso_U_13
_atom_site_aniso_U_12
Cl1 0.0588(5) 0.0428(4) 0.0480(4) 0.0084(3) 0.0274(4) 0.0281(4)
O1 0.0141(8) 0.0297(9) 0.0249(8) -0.0098(7) 0.0037(7) 0.0000(7)
O2 0.0096(7) 0.0305(9) 0.0216(8) -0.0103(7) 0.0005(7) -0.0020(7)
O3 0.0153(8) 0.0258(9) 0.0151(7) -0.0020(7) -0.0024(6) 0.0035(7)
O4 0.0154(8) 0.0167(7) 0.0211(8) -0.0005(7) -0.0077(7) -0.0002(7)
O5 0.0092(7) 0.0206(8) 0.0270(8) -0.0043(7) -0.0018(7) 0.0009(7)
O6 0.0145(8) 0.0229(8) 0.0275(8) -0.0010(7) 0.0069(7) -0.0048(7)
C1 0.0118(10) 0.0144(10) 0.0176(10) 0.0008(9) 0.0007(9) -0.0010(8)
C2 0.0118(10) 0.0151(10) 0.0162(10) -0.0013(9) -0.0012(9) 0.0010(9)
C3 0.0117(10) 0.0167(10) 0.0151(10) -0.0029(9) -0.0030(9) 0.0011(9)
C4 0.0132(10) 0.0219(11) 0.0110(9) -0.0020(9) 0.0006(9) -0.0016(9)
C5 0.0326(14) 0.0188(12) 0.0322(13) 0.0054(10) 0.0163(12) 0.0079(11)
C6 0.0418(16) 0.0199(11) 0.0218(12) 0.0007(10) 0.0056(12) 0.0021(12)
C7 0.0243(13) 0.0193(11) 0.0231(11) 0.0024(10) -0.0019(10) 0.0029(10)
C8 0.0168(11) 0.0127(10) 0.0205(10) 0.0044(9) 0.0007(9) 0.0001(9)
C9 0.0212(12) 0.0228(12) 0.0239(12) 0.0060(10) -0.0011(10) 0.0030(10)
C10 0.0178(11) 0.0157(10) 0.0159(10) 0.0039(9) -0.0013(9) 0.0007(9)
C11 0.0201(12) 0.0221(12) 0.0207(11) -0.0009(9) -0.0045(10) 0.0021(11)
C12 0.0196(12) 0.0179(12) 0.0225(11) 0.0001(10) -0.0022(10) -0.0001(10)
C13 0.0250(13) 0.0272(13) 0.0226(12) -0.0002(11) 0.0051(11) 0.0039(11)
C14 0.0164(12) 0.0249(12) 0.0252(12) 0.0082(10) 0.0022(10) -0.0001(11)
C15 0.0150(11) 0.0150(11) 0.0221(11) 0.0011(9) -0.0040(9) -0.0023(9)
N2 0.0105(9) 0.0158(9) 0.0208(9) 0.0051(8) 0.0020(8) 0.0005(8)
N6 0.0234(11) 0.0270(11) 0.0342(12) 0.0066(10) 0.0062(9) 0.0091(9)

loop_
_atom_type_symbol
_atom_type_scat_dispersion_real
_atom_type_scat_dispersion_imag
_atom_type_scat_Cromer_Mann_a1
_atom_type_scat_Cromer_Mann_b1
_atom_type_scat_Cromer_Mann_a2
_atom_type_scat_Cromer_Mann_b2
_atom_type_scat_Cromer_Mann_a3
_atom_type_scat_Cromer_Mann_b3
_atom_type_scat_Cromer_Mann_a4
_atom_type_scat_Cromer_Mann_b4
_atom_type_scat_Cromer_Mann_c
_atom_type_scat_source
C 0.0033 0.0016 2.3100 20.8439 1.0200 10.2075 1.5886 0.5687 0.8650 51.6512 0.2156 'International Tables Vol C 4.2.6.8 and 6.1.1.4'
H 0.0000 0.0000 0.4930 10.5109 0.3229 26.1257 0.1402 3.1424 0.0408 57.7998 0.0030 'International Tables Vol C 4.2.6.8 and 6.1.1.4'
N 0.0061 0.0033 12.2126 0.0057 3.1322 9.8933 2.0125 28.9975 1.1663 0.5826 -11.5290 'International Tables Vol C 4.2.6.8 and 6.1.1.4'
O 0.0106 0.0060 3.0485 13.2771 2.2868 5.7011 1.5463 0.3239 0.8670 32.9089 0.2508 'International Tables Vol C 4.2.6.8 and 6.1.1.4'
Cl 0.1484 0.1585 11.4604 0.0104 7.1964 1.1662 6.2556 18.5194 1.6455 47.7784 -9.5574 'International Tables Vol C 4.2.6.8 and 6.1.1.4'

loop_
_geom_angle_atom_site_label_1
_geom_angle_atom_site_label_2
_geom_angle_atom_site_label_3
_geom_angle
_geom_angle_publ_flag
C1 O2 H2 110.4(16) no
C2 O3 H3 112(2) no
C3 O4 H4 108(2) no
O2 C1 O1 124.73(19) yes
O2 C1 C2 114.48(19) yes
O1 C1 C2 120.8(2) yes
C1 C2 O3 110.53(18) yes
C1 C2 C3 109.55(18) yes
O3 C2 C3 110.77(17) yes
C1 C2 H21 107.2(12) no
O3 C2 H21 109.8(12) no
C3 C2 H21 108.8(12) no
C2 C3 O4 110.58(17) yes
C2 C3 C4 112.04(18) yes
O4 C3 C4 111.90(18) yes
C2 C3 H31 108.1(13) no
O4 C3 H31 106.9(13) no
C4 C3 H31 107.1(13) no
C3 C4 O5 115.37(19) yes
C3 C4 O6 118.05(19) yes
O5 C4 O6 126.51(19) yes
Cl1 C5 C6 119.2(2) yes
Cl1 C5 N6 115.0(2) yes
C6 C5 N6 125.8(2) yes
C5 C6 C7 117.6(2) yes
C5 C6 H61 123.0(16) no
C7 C6 H61 119.4(16) no
C6 C7 C8 119.5(2) yes
C6 C7 H71 117.2(15) no
C8 C7 H71 123.3(15) no
C7 C8 C9 116.9(2) yes
C7 C8 C10 125.4(2) yes
C9 C8 C10 117.67(19) yes
C8 C9 N6 125.1(2) yes
C8 C9 H91 120.6(14) no
N6 C9 H91 114.0(14) no
C8 C10 C11 113.39(18) yes
C8 C10 C15 116.32(19) yes
C11 C10 C15 102.14(17) yes
C8 C10 H101 109.0(13) no
C11 C10 H101 108.0(13) no
C15 C10 H101 107.5(13) no
C10 C11 C12 103.24(18) yes
C10 C11 H111 114.3(16) no
C12 C11 H111 109.0(16) no
C10 C11 H112 109.9(14) no
C12 C11 H112 110.3(14) no
H111 C11 H112 110(2) no
C11 C12 C13 110.6(2) yes
C11 C12 N2 100.02(18) yes
C13 C12 N2 101.24(18) yes
C11 C12 H121 114.9(13) no
C13 C12 H121 116.6(13) no
N2 C12 H121 111.3(13) no
C12 C13 C14 102.83(19) yes
C12 C13 H131 112.6(16) no
C14 C13 H131 111.9(16) no
C12 C13 H132 110.3(15) no
C14 C13 H132 114.8(15) no
H131 C13 H132 105(2) no
C13 C14 C15 103.51(19) yes
C13 C14 H141 111.6(14) no
C15 C14 H141 112.9(15) no
C13 C14 H142 110.7(14) no
C15 C14 H142 108.8(14) no
H141 C14 H142 109(2) no
C10 C15 C14 109.95(19) yes
C10 C15 N2 101.43(17) yes
C14 C15 N2 100.27(17) yes
C10 C15 H151 117.0(14) no
C14 C15 H151 113.3(14) no
N2 C15 H151 113.0(14) no
C12 N2 C15 95.74(16) yes
C12 N2 H22 114.9(15) no
C15 N2 H22 111.9(15) no
C12 N2 H23 113.1(16) no
C15 N2 H23 114.9(16) no
H22 N2 H23 106(2) no
C9 N6 C5 115.1(2) yes

loop_
_geom_bond_atom_site_label_1
_geom_bond_atom_site_label_2
_geom_bond_distance
_geom_bond_publ_flag
Cl1 C5 1.754(2) yes
O1 C1 1.213(3) yes
O2 C1 1.304(3) yes
O2 H2 1.06(3) no
O3 C2 1.405(2) yes
O3 H3 0.77(3) no
O4 C3 1.413(2) yes
O4 H4 0.78(3) no
O5 C4 1.267(3) yes
O6 C4 1.237(3) yes
C1 C2 1.519(3) yes
C2 C3 1.526(3) yes
C2 H21 0.98(2) no
C3 C4 1.534(3) yes
C3 H31 0.98(2) no
C5 C6 1.370(4) yes
C5 N6 1.320(3) yes
C6 C7 1.381(3) yes
C6 H61 0.94(2) no
C7 C8 1.383(3) yes
C7 H71 0.92(3) no
C8 C9 1.386(3) yes
C8 C10 1.516(3) yes
C9 N6 1.339(3) yes
C9 H91 0.96(3) no
C10 C11 1.565(3) yes
C10 C15 1.530(3) yes
C10 H101 0.96(2) no
C11 C12 1.520(3) yes
C11 H111 1.01(3) no
C11 H112 0.96(2) no
C12 C13 1.525(3) yes
C12 N2 1.510(3) yes
C12 H121 0.97(2) no
C13 C14 1.542(3) yes
C13 H131 0.95(3) no
C13 H132 0.99(3) no
C14 C15 1.524(3) yes
C14 H141 0.97(2) no
C14 H142 0.99(3) no
C15 N2 1.506(3) yes
C15 H151 0.94(2) no
N2 H22 0.99(3) no
N2 H23 0.91(3) no
